data_7049833
loop_
_publ_author_name
'Furfari, Samantha K.'
'Leech, Matthew C.'
'Trathen, Nicola'
'Levis, Madeleine C.'
'Crossley, Ian R.'

_publ_section_title
;
 Cyaphide-alkynyl complexes: metal-ligand conjugation and the influence of
 remote substituents.
;
_journal_issue 23
_journal_name_full 'Dalton transactions (Cambridge, England : 2003)'
_journal_page_first 8131
_journal_page_last 8143
_journal_paper_doi 10.1039/c9dt01071h
_journal_volume 48
_journal_year 2019
_chemical_formula_moiety 'C61 H52 F P5 Ru, 2(C6 H6)'
_chemical_formula_sum 'C73 H64 F P5 Ru'
_chemical_formula_weight 1216.16
_space_group_crystal_system triclinic
_space_group_IT_number 2
_space_group_name_Hall '-P 1'
_space_group_name_H-M_alt 'P -1'
_symmetry_space_group_name_Hall '-P 1'
_symmetry_space_group_name_H-M 'P -1'
_atom_sites_solution_hydrogens geom
_atom_sites_solution_primary dual
_audit_creation_date 2018-09-11
_audit_creation_method
;
Olex2 1.2
(compiled 2018.05.29 svn.r3508 for OlexSys, GUI svn.r5506)
;
_audit_update_record
;
2019-03-10 deposited with the CCDC.    2019-04-24 downloaded from the CCDC.
;
_cell_angle_alpha 98.356(3)
_cell_angle_beta 93.032(3)
_cell_angle_gamma 104.248(3)
_cell_formula_units_Z 2
_cell_length_a 11.1652(5)
_cell_length_b 15.8226(6)
_cell_length_c 17.5577(5)
_cell_measurement_reflns_used 9952
_cell_measurement_temperature 293(2)
_cell_measurement_theta_max 71.1620
_cell_measurement_theta_min 4.0710
_cell_volume 2961.7(2)
_computing_cell_refinement 'CrysAlisPro 1.171.38.46 (Rigaku OD, 2015)'
_computing_data_collection 'CrysAlisPro 1.171.38.46 (Rigaku OD, 2015)'
_computing_data_reduction 'CrysAlisPro 1.171.38.46 (Rigaku OD, 2015)'
_computing_molecular_graphics 'Olex2 (Dolomanov et al., 2009)'
_computing_publication_material 'Olex2 (Dolomanov et al., 2009)'
_computing_structure_refinement 'ShelXL (Sheldrick, 2015)'
_computing_structure_solution 'ShelXT (Sheldrick, 2015)'
_diffrn_ambient_temperature 173(2)
_diffrn_detector 'CCD plate'
_diffrn_detector_area_resol_mean 16.1033
_diffrn_detector_type Eos
_diffrn_measured_fraction_theta_full 0.995
_diffrn_measured_fraction_theta_max 0.995
_diffrn_measurement_details
;
List of Runs (angles in degrees, time in seconds):

  # Type    Start    End  Width  t~exp~   \w     \q     \k     \f   Frames
#--------------------------------------------------------------------------
  1  \w    -95.00 -58.00   1.00    7.50    --  -36.88-178.00 -60.00   37
  2  \w   -104.00 -77.00   1.00    7.50    --  -36.88-178.00 150.00   27
  3  \w     10.00  97.00   1.00    7.50    --   36.88  77.00  90.00   87
  4  \w     58.00 104.00   1.00    7.50    --   36.88  57.00   0.00   46
  5  \w    -19.00  75.00   1.00    7.50    --   36.88 -99.00-180.00   94
  6  \w    -25.00  76.00   1.00    7.50    --   36.88 -99.00 -30.00  101
  7  \w    -34.00  45.00   1.00    7.50    --   36.88 -19.00-180.00   79
  8  \w     39.00 173.00   1.00   25.00    --  107.00   0.00 -30.00  134
  9  \w     89.00 116.00   1.00   25.00    --  107.00 -93.00 -25.47   27
 10  \w     77.00 139.00   1.00   25.00    --  107.00 -93.00-115.47   62
 11  \w     46.00 124.00   1.00   25.00    --  107.00 -45.00 150.00   78
 12  \w     39.00 124.00   1.00   25.00    --  107.00 -45.00  30.00   85
 13  \w     39.00 116.00   1.00   25.00    --  107.00 -45.00-120.00   77
 14  \w     43.00 114.00   1.00   25.00    --  107.00 -30.00 -60.00   71
 15  \w     74.00 131.00   1.00   25.00    --  107.00 -91.00 169.89   57
 16  \w    101.00 170.00   1.00   25.00    --  107.00  30.00-180.00   69
 17  \w     90.00 116.00   1.00   25.00    --  107.00  61.00-180.00   26
 18  \w     39.00  71.00   1.00   25.00    --  107.00 -91.00 169.89   32
 19  \w     42.00 106.00   1.00   25.00    --  107.00 -92.00  35.43   64
 20  \w    106.00 133.00   1.00   25.00    --  107.00  61.00-150.00   27
 21  \w     75.00 139.00   1.00   25.00    --  107.00 -93.00  85.43   64
;
_diffrn_measurement_device 'four-circle diffractometer'
_diffrn_measurement_device_type 'Xcalibur, Eos, Gemini ultra'
_diffrn_measurement_method '\w scans'
_diffrn_orient_matrix_type 'CrysAlisPro convention (1999,Acta A55,543-557)'
_diffrn_orient_matrix_UB_11 0.0682770000
_diffrn_orient_matrix_UB_12 0.0843378000
_diffrn_orient_matrix_UB_13 -0.0295473000
_diffrn_orient_matrix_UB_21 -0.1158632000
_diffrn_orient_matrix_UB_22 0.0359709000
_diffrn_orient_matrix_UB_23 0.0074739000
_diffrn_orient_matrix_UB_31 0.0485201000
_diffrn_orient_matrix_UB_32 0.0442918000
_diffrn_orient_matrix_UB_33 0.0836884000
_diffrn_radiation_monochromator mirror
_diffrn_radiation_probe x-ray
_diffrn_radiation_type CuK\a
_diffrn_radiation_wavelength 1.54184
_diffrn_reflns_av_R_equivalents 0.0462
_diffrn_reflns_av_unetI/netI 0.0634
_diffrn_reflns_Laue_measured_fraction_full 0.995
_diffrn_reflns_Laue_measured_fraction_max 0.995
_diffrn_reflns_limit_h_max 13
_diffrn_reflns_limit_h_min -13
_diffrn_reflns_limit_k_max 18
_diffrn_reflns_limit_k_min -16
_diffrn_reflns_limit_l_max 20
_diffrn_reflns_limit_l_min -20
_diffrn_reflns_number 18469
_diffrn_reflns_point_group_measured_fraction_full 0.995
_diffrn_reflns_point_group_measured_fraction_max 0.995
_diffrn_reflns_theta_full 67.074
_diffrn_reflns_theta_max 67.074
_diffrn_reflns_theta_min 4.103
_diffrn_source 'fine-focus sealed X-ray tube'
_diffrn_source_type 'Enhance Ultra (Cu) X-ray Source'
_exptl_absorpt_coefficient_mu 3.782
_exptl_absorpt_correction_T_max 1.00000
_exptl_absorpt_correction_T_min 0.72286
_exptl_absorpt_correction_type multi-scan
_exptl_absorpt_process_details
;
CrysAlisPro 1.171.38.46 (Rigaku Oxford Diffraction, 2015)
Empirical absorption correction using spherical harmonics,
 implemented in SCALE3 ABSPACK scaling algorithm.
;
_exptl_crystal_colour 'light yellow'
_exptl_crystal_density_diffrn 1.364
_exptl_crystal_description plate
_exptl_crystal_F_000 1260
_exptl_crystal_recrystallization_method 'Re-crystallisation from solvent: benzene'
_exptl_crystal_size_max 0.2
_exptl_crystal_size_mid 0.1
_exptl_crystal_size_min 0.08
_refine_diff_density_max 0.744
_refine_diff_density_min -0.691
_refine_diff_density_rms 0.071
_refine_ls_extinction_method none
_refine_ls_goodness_of_fit_ref 0.969
_refine_ls_hydrogen_treatment constr
_refine_ls_matrix_type full
_refine_ls_number_parameters 721
_refine_ls_number_reflns 10532
_refine_ls_number_restraints 0
_refine_ls_restrained_S_all 0.969
_refine_ls_R_factor_all 0.0464
_refine_ls_R_factor_gt 0.0360
_refine_ls_shift/su_max 0.001
_refine_ls_shift/su_mean 0.000
_refine_ls_structure_factor_coef Fsqd
_refine_ls_weighting_details 'w=1/[\s^2^(Fo^2^)+(0.0485P)^2^] where P=(Fo^2^+2Fc^2^)/3'
_refine_ls_weighting_scheme calc
_refine_ls_wR_factor_gt 0.0875
_refine_ls_wR_factor_ref 0.0917
_reflns_Friedel_coverage 0.000
_reflns_number_gt 8756
_reflns_number_total 10532
_reflns_threshold_expression 'I > 2\s(I)'
_cod_data_source_file c9dt01071h3.cif
_cod_data_source_block skf_3081
_cod_depositor_comments 'Adding full bibliography for 7049832--7049836.cif.'
_cod_database_code 7049833
_shelx_shelxl_version_number 2016/6
_chemical_oxdiff_formula 'C142 H128 F4 P12 Ru2 '
_shelx_space_group_comment
;
The symmetry employed for this shelxl refinement is uniquely defined
by the following loop, which should always be used as a source of
symmetry information in preference to the above space-group names.
They are only intended as comments.
;
_reflns_odcompleteness_completeness 99.68
_reflns_odcompleteness_iscentric 1
_reflns_odcompleteness_theta 66.97
_olex2_refinement_description
;
1. Fixed Uiso
 At 1.2 times of:
  All C(H) groups, All C(H,H) groups
2.a Secondary CH2 refined with riding coordinates:
 C37(H37A,H37B), C11(H11A,H11B), C10(H10A,H10B), C36(H36A,H36B)
2.b Aromatic/amide H refined with riding coordinates:
 C35(H35), C45(H45), C13(H13), C19(H19), C39(H39), C29(H29), C43(H43),
 C31(H31), C34(H34), C42(H42), C17(H17), C49(H49), C61(H61), C33(H33), C51(H51),
  C27(H27), C9(H9), C32(H32), C55(H55), C21(H21), C57(H57), C20(H20), C5(H5),
 C28(H28), C46(H46), C15(H15), C58(H58), C26(H26), C22(H22), C66(H66), C8(H8),
 C25(H25), C67(H67), C54(H54), C47(H47), C40(H40), C48(H48), C65(H65), C41(H41),
  C23(H23), C14(H14), C53(H53), C60(H60), C62(H62), C16(H16), C64(H64),
 C72(H72), C52(H52), C73(H73), C6(H6), C68(H68), C59(H59), C71(H71), C69(H69),
 C63(H63), C70(H70)
;
_olex2_submission_special_instructions 'No special instructions were received'
_oxdiff_exptl_absorpt_empirical_details
;
Empirical correction (ABSPACK) includes:
- Absorption correction using spherical harmonics
- Frame scaling
;
_oxdiff_exptl_absorpt_empirical_full_max 2.235
_oxdiff_exptl_absorpt_empirical_full_min 0.569

loop_
_space_group_symop_operation_xyz
'x, y, z'
'-x, -y, -z'

loop_
_atom_site_label
_atom_site_type_symbol
_atom_site_fract_x
_atom_site_fract_y
_atom_site_fract_z
_atom_site_U_iso_or_equiv
_atom_site_adp_type
_atom_site_occupancy
_atom_site_site_symmetry_order
_atom_site_calc_flag
_atom_site_refinement_flags_posn
Ru1 Ru 0.18594(2) 0.73762(2) 0.73613(2) 0.01714(6) Uani 1 1 d .
P2 P 0.27543(6) 0.77872(4) 0.86657(4) 0.01984(13) Uani 1 1 d .
P5 P -0.00160(6) 0.63570(4) 0.75435(4) 0.02049(13) Uani 1 1 d .
P4 P 0.11833(6) 0.68490(4) 0.60401(4) 0.02092(13) Uani 1 1 d .
P3 P 0.36392(6) 0.84520(4) 0.71163(4) 0.01946(13) Uani 1 1 d .
P1 P 0.02243(8) 0.90856(5) 0.76532(5) 0.03850(18) Uani 1 1 d .
C1 C 0.0908(2) 0.83847(17) 0.75152(14) 0.0218(5) Uani 1 1 d .
F1 F 0.5930(3) 0.32663(17) 0.74236(16) 0.0799(9) Uani 1 1 d .
C56 C -0.0019(2) 0.52265(16) 0.76927(16) 0.0248(5) Uani 1 1 d .
C44 C 0.0545(2) 0.74932(17) 0.54040(16) 0.0255(5) Uani 1 1 d .
C30 C 0.3487(2) 0.93531(16) 0.65984(16) 0.0224(5) Uani 1 1 d .
C12 C 0.2939(3) 0.69820(16) 0.92947(15) 0.0242(5) Uani 1 1 d .
C2 C 0.2777(2) 0.63963(16) 0.73235(15) 0.0220(5) Uani 1 1 d .
C35 C 0.3725(3) 0.93268(17) 0.58259(16) 0.0272(6) Uani 1 1 d .
H35 H 0.396876 0.884850 0.556914 0.033 Uiso 1 1 calc R
C4 C 0.3990(3) 0.51579(17) 0.73285(16) 0.0282(6) Uani 1 1 d .
C45 C 0.0589(3) 0.83700(18) 0.56557(17) 0.0284(6) Uani 1 1 d .
H45 H 0.098965 0.864772 0.613795 0.034 Uiso 1 1 calc R
C13 C 0.2174(3) 0.68202(18) 0.98936(17) 0.0327(6) Uani 1 1 d .
H13 H 0.158081 0.713578 0.998769 0.039 Uiso 1 1 calc R
C19 C 0.0988(3) 0.84932(17) 0.94063(16) 0.0280(6) Uani 1 1 d .
H19 H 0.042297 0.807026 0.905074 0.034 Uiso 1 1 calc R
C39 C 0.2785(3) 0.6844(2) 0.48566(17) 0.0332(6) Uani 1 1 d .
H39 H 0.263805 0.738418 0.479279 0.040 Uiso 1 1 calc R
C24 C 0.5006(2) 0.81811(17) 0.66927(16) 0.0246(5) Uani 1 1 d .
C38 C 0.2193(2) 0.63789(17) 0.54077(16) 0.0260(5) Uani 1 1 d .
C37 C -0.0978(2) 0.61554(17) 0.66239(16) 0.0272(6) Uani 1 1 d .
H37A H -0.171876 0.568110 0.662235 0.033 Uiso 1 1 calc R
H37B H -0.122565 0.668359 0.654112 0.033 Uiso 1 1 calc R
C29 C 0.5016(3) 0.73212(18) 0.63956(17) 0.0286(6) Uani 1 1 d .
H29 H 0.431798 0.685999 0.640561 0.034 Uiso 1 1 calc R
C43 C 0.2429(3) 0.55687(18) 0.54962(17) 0.0302(6) Uani 1 1 d .
H43 H 0.204395 0.525294 0.586248 0.036 Uiso 1 1 calc R
C31 C 0.3105(3) 1.00751(17) 0.69664(17) 0.0275(6) Uani 1 1 d .
H31 H 0.293044 1.010179 0.747998 0.033 Uiso 1 1 calc R
C50 C -0.1067(2) 0.66412(16) 0.82478(16) 0.0266(6) Uani 1 1 d .
C34 C 0.3603(3) 1.00089(19) 0.54353(17) 0.0321(6) Uani 1 1 d .
H34 H 0.376441 0.998326 0.491941 0.039 Uiso 1 1 calc R
C42 C 0.3241(3) 0.5234(2) 0.50356(19) 0.0386(7) Uani 1 1 d .
H42 H 0.339170 0.469321 0.509465 0.046 Uiso 1 1 calc R
C18 C 0.2246(3) 0.85827(16) 0.93607(15) 0.0242(5) Uani 1 1 d .
C11 C 0.4373(2) 0.90538(16) 0.80745(16) 0.0258(5) Uani 1 1 d .
H11A H 0.521328 0.939046 0.803308 0.031 Uiso 1 1 calc R
H11B H 0.390333 0.945773 0.828819 0.031 Uiso 1 1 calc R
C17 C 0.3820(3) 0.65056(18) 0.91668(17) 0.0301(6) Uani 1 1 d .
H17 H 0.433700 0.660874 0.877353 0.036 Uiso 1 1 calc R
C3 C 0.3314(3) 0.58139(17) 0.73191(16) 0.0268(6) Uani 1 1 d .
C49 C -0.0024(3) 0.7095(2) 0.46693(17) 0.0352(6) Uani 1 1 d .
H49 H -0.004461 0.650908 0.448941 0.042 Uiso 1 1 calc R
C61 C -0.0911(3) 0.44848(18) 0.73209(19) 0.0351(7) Uani 1 1 d .
H61 H -0.151529 0.454572 0.696278 0.042 Uiso 1 1 calc R
C33 C 0.3243(3) 1.0725(2) 0.5808(2) 0.0368(7) Uani 1 1 d .
H33 H 0.317424 1.118540 0.554803 0.044 Uiso 1 1 calc R
C51 C -0.1104(3) 0.63442(19) 0.89517(19) 0.0374(7) Uani 1 1 d .
H51 H -0.063875 0.595456 0.905676 0.045 Uiso 1 1 calc R
C27 C 0.7099(3) 0.7821(2) 0.60543(19) 0.0368(7) Uani 1 1 d .
H27 H 0.779465 0.770030 0.583966 0.044 Uiso 1 1 calc R
C9 C 0.3434(3) 0.42680(19) 0.7035(2) 0.0392(7) Uani 1 1 d .
H9 H 0.261483 0.409843 0.681939 0.047 Uiso 1 1 calc R
C32 C 0.2987(3) 1.07508(19) 0.65701(19) 0.0351(7) Uani 1 1 d .
H32 H 0.273214 1.122702 0.682075 0.042 Uiso 1 1 calc R
C55 C -0.1789(3) 0.72128(19) 0.80971(19) 0.0338(6) Uani 1 1 d .
H55 H -0.178819 0.740734 0.762210 0.041 Uiso 1 1 calc R
C21 C 0.1384(3) 0.9669(2) 1.04909(18) 0.0390(7) Uani 1 1 d .
H21 H 0.109753 1.003089 1.086473 0.047 Uiso 1 1 calc R
C57 C 0.0889(3) 0.51148(18) 0.82197(18) 0.0325(6) Uani 1 1 d .
H57 H 0.150441 0.560329 0.846400 0.039 Uiso 1 1 calc R
C20 C 0.0552(3) 0.90206(19) 0.99710(18) 0.0351(7) Uani 1 1 d .
H20 H -0.029749 0.893885 1.000002 0.042 Uiso 1 1 calc R
C10 C 0.4383(2) 0.83541(17) 0.85886(16) 0.0265(5) Uani 1 1 d .
H10A H 0.479408 0.862987 0.909633 0.032 Uiso 1 1 calc R
H10B H 0.482140 0.793538 0.836184 0.032 Uiso 1 1 calc R
C36 C -0.0180(3) 0.59002(17) 0.59942(16) 0.0276(6) Uani 1 1 d .
H36A H -0.064414 0.577526 0.549028 0.033 Uiso 1 1 calc R
H36B H 0.007954 0.537804 0.608292 0.033 Uiso 1 1 calc R
C5 C 0.5235(3) 0.5387(2) 0.76282(19) 0.0367(7) Uani 1 1 d .
H5 H 0.562949 0.597889 0.780512 0.044 Uiso 1 1 calc R
C28 C 0.6066(3) 0.7147(2) 0.60829(19) 0.0360(7) Uani 1 1 d .
H28 H 0.606812 0.656737 0.589121 0.043 Uiso 1 1 calc R
C46 C 0.0041(3) 0.8841(2) 0.51955(19) 0.0366(7) Uani 1 1 d .
H46 H 0.006224 0.942755 0.537427 0.044 Uiso 1 1 calc R
C15 C 0.3183(4) 0.5715(2) 1.0208(2) 0.0450(8) Uani 1 1 d .
H15 H 0.326432 0.529247 1.051021 0.054 Uiso 1 1 calc R
C58 C 0.0879(3) 0.4283(2) 0.8381(2) 0.0418(8) Uani 1 1 d .
H58 H 0.148092 0.421773 0.873830 0.050 Uiso 1 1 calc R
C26 C 0.7099(3) 0.8682(2) 0.6347(2) 0.0391(7) Uani 1 1 d .
H26 H 0.779566 0.913999 0.632670 0.047 Uiso 1 1 calc R
C22 C 0.2640(3) 0.9773(2) 1.04503(18) 0.0405(7) Uani 1 1 d .
H22 H 0.320114 1.020977 1.079682 0.049 Uiso 1 1 calc R
C66 C 0.3783(4) 0.1309(2) 0.9124(2) 0.0453(8) Uani 1 1 d .
H66 H 0.418193 0.093609 0.933784 0.054 Uiso 1 1 calc R
C8 C 0.4103(4) 0.3633(2) 0.7064(2) 0.0526(10) Uani 1 1 d .
H8 H 0.373811 0.304166 0.686732 0.063 Uiso 1 1 calc R
C25 C 0.6066(3) 0.88648(18) 0.66687(19) 0.0332(6) Uani 1 1 d .
H25 H 0.607695 0.944407 0.686994 0.040 Uiso 1 1 calc R
C67 C 0.4453(3) 0.2147(2) 0.90505(19) 0.0456(8) Uani 1 1 d .
H67 H 0.529668 0.233529 0.921166 0.055 Uiso 1 1 calc R
C54 C -0.2510(3) 0.7494(2) 0.8655(2) 0.0442(8) Uani 1 1 d .
H54 H -0.297972 0.788166 0.855259 0.053 Uiso 1 1 calc R
C47 C -0.0531(3) 0.8441(2) 0.4478(2) 0.0415(8) Uani 1 1 d .
H47 H -0.090135 0.875592 0.417118 0.050 Uiso 1 1 calc R
C40 C 0.3593(3) 0.6501(2) 0.44028(19) 0.0438(8) Uani 1 1 d .
H40 H 0.398232 0.681314 0.403585 0.053 Uiso 1 1 calc R
C48 C -0.0558(3) 0.7563(2) 0.42067(19) 0.0432(8) Uani 1 1 d .
H48 H -0.093370 0.729455 0.371660 0.052 Uiso 1 1 calc R
C65 C 0.2547(4) 0.1018(2) 0.8889(2) 0.0449(8) Uani 1 1 d .
H65 H 0.210941 0.045271 0.894627 0.054 Uiso 1 1 calc R
C41 C 0.3821(3) 0.5699(2) 0.44934(19) 0.0446(8) Uani 1 1 d .
H41 H 0.436385 0.547362 0.418931 0.054 Uiso 1 1 calc R
C23 C 0.3075(3) 0.92304(18) 0.98952(18) 0.0328(6) Uani 1 1 d .
H23 H 0.392419 0.929965 0.988014 0.039 Uiso 1 1 calc R
C14 C 0.2296(3) 0.6190(2) 1.0347(2) 0.0451(8) Uani 1 1 d .
H14 H 0.178677 0.608576 1.074401 0.054 Uiso 1 1 calc R
C53 C -0.2533(3) 0.7203(2) 0.9355(2) 0.0539(10) Uani 1 1 d .
H53 H -0.301571 0.739276 0.972596 0.065 Uiso 1 1 calc R
C60 C -0.0903(3) 0.36481(19) 0.7483(2) 0.0464(9) Uani 1 1 d .
H60 H -0.149886 0.315344 0.722902 0.056 Uiso 1 1 calc R
C62 C 0.3866(4) 0.2695(2) 0.8739(2) 0.0522(9) Uani 1 1 d .
H62 H 0.430775 0.326418 0.869529 0.063 Uiso 1 1 calc R
C16 C 0.3937(3) 0.58747(19) 0.96219(19) 0.0390(7) Uani 1 1 d .
H16 H 0.452922 0.555833 0.952920 0.047 Uiso 1 1 calc R
C64 C 0.1951(3) 0.1563(3) 0.8567(2) 0.0496(8) Uani 1 1 d .
H64 H 0.110861 0.136873 0.840277 0.060 Uiso 1 1 calc R
C72 C 0.7742(3) 0.1217(2) 0.6462(2) 0.0462(8) Uani 1 1 d .
H72 H 0.796432 0.118520 0.595749 0.055 Uiso 1 1 calc R
C52 C -0.1835(4) 0.6626(2) 0.9504(2) 0.0521(10) Uani 1 1 d .
H52 H -0.185272 0.642442 0.997601 0.063 Uiso 1 1 calc R
C73 C 0.6612(3) 0.1377(2) 0.6626(2) 0.0455(8) Uani 1 1 d .
H73 H 0.607294 0.144387 0.623037 0.055 Uiso 1 1 calc R
C6 C 0.5899(3) 0.4755(2) 0.7669(2) 0.0459(8) Uani 1 1 d .
H6 H 0.671946 0.491346 0.788050 0.055 Uiso 1 1 calc R
C68 C 0.6284(3) 0.1437(2) 0.7372(2) 0.0468(8) Uani 1 1 d .
H68 H 0.552443 0.154407 0.748305 0.056 Uiso 1 1 calc R
C59 C -0.0019(3) 0.35508(19) 0.8015(2) 0.0463(9) Uani 1 1 d .
H59 H -0.002538 0.299339 0.812801 0.056 Uiso 1 1 calc R
C71 C 0.8538(3) 0.1106(2) 0.7042(2) 0.0503(9) Uani 1 1 d .
H71 H 0.929447 0.099325 0.693039 0.060 Uiso 1 1 calc R
C7 C 0.5304(4) 0.3895(2) 0.7388(2) 0.0492(10) Uani 1 1 d .
C69 C 0.7089(4) 0.1336(2) 0.7955(2) 0.0546(10) Uani 1 1 d .
H69 H 0.687878 0.138485 0.846199 0.065 Uiso 1 1 calc R
C63 C 0.2616(4) 0.2407(3) 0.8489(2) 0.0555(10) Uani 1 1 d .
H63 H 0.222129 0.277760 0.826795 0.067 Uiso 1 1 calc R
C70 C 0.8207(4) 0.1163(3) 0.7786(2) 0.0559(10) Uani 1 1 d .
H70 H 0.874079 0.108369 0.817905 0.067 Uiso 1 1 calc R

loop_
_atom_site_aniso_label
_atom_site_aniso_U_11
_atom_site_aniso_U_22
_atom_site_aniso_U_33
_atom_site_aniso_U_23
_atom_site_aniso_U_13
_atom_site_aniso_U_12
Ru1 0.01837(10) 0.01429(9) 0.01877(11) -0.00033(7) 0.00310(7) 0.00566(7)
P2 0.0216(3) 0.0183(3) 0.0191(3) 0.0007(2) 0.0013(2) 0.0058(2)
P5 0.0204(3) 0.0169(3) 0.0233(3) -0.0001(2) 0.0049(2) 0.0046(2)
P4 0.0223(3) 0.0193(3) 0.0200(3) -0.0015(2) 0.0022(2) 0.0057(2)
P3 0.0194(3) 0.0170(3) 0.0215(3) 0.0011(2) 0.0035(2) 0.0047(2)
P1 0.0413(4) 0.0350(4) 0.0446(5) 0.0041(3) 0.0083(4) 0.0206(3)
C1 0.0152(11) 0.0322(13) 0.0109(11) 0.0075(10) -0.0008(9) -0.0091(10)
F1 0.117(2) 0.0798(16) 0.0895(19) 0.0475(15) 0.0543(17) 0.0833(17)
C56 0.0277(13) 0.0176(11) 0.0290(14) 0.0017(10) 0.0097(11) 0.0055(10)
C44 0.0217(13) 0.0294(13) 0.0254(14) 0.0030(11) 0.0024(10) 0.0070(10)
C30 0.0192(12) 0.0189(11) 0.0287(14) 0.0032(10) 0.0036(10) 0.0042(9)
C12 0.0292(14) 0.0209(12) 0.0208(13) 0.0017(10) -0.0009(10) 0.0051(10)
C2 0.0232(12) 0.0204(12) 0.0215(13) -0.0008(10) 0.0042(10) 0.0057(10)
C35 0.0275(14) 0.0274(13) 0.0261(14) 0.0010(11) 0.0040(11) 0.0077(11)
C4 0.0376(15) 0.0258(13) 0.0259(14) 0.0050(11) 0.0107(12) 0.0151(12)
C45 0.0268(14) 0.0319(14) 0.0287(15) 0.0041(12) 0.0060(11) 0.0115(11)
C13 0.0396(16) 0.0302(14) 0.0306(16) 0.0079(12) 0.0082(13) 0.0102(12)
C19 0.0347(15) 0.0239(12) 0.0243(14) -0.0022(11) 0.0027(11) 0.0089(11)
C39 0.0371(16) 0.0358(15) 0.0275(15) 0.0008(12) 0.0078(12) 0.0123(12)
C24 0.0218(13) 0.0265(13) 0.0273(14) 0.0054(11) 0.0046(10) 0.0088(10)
C38 0.0258(13) 0.0281(13) 0.0221(13) -0.0059(11) 0.0011(10) 0.0091(11)
C37 0.0240(13) 0.0272(13) 0.0290(15) 0.0034(11) 0.0025(11) 0.0050(10)
C29 0.0271(14) 0.0259(13) 0.0325(15) 0.0026(11) 0.0057(11) 0.0070(11)
C43 0.0337(15) 0.0270(13) 0.0270(15) -0.0070(11) -0.0021(11) 0.0096(11)
C31 0.0303(14) 0.0238(12) 0.0277(15) 0.0006(11) 0.0048(11) 0.0074(11)
C50 0.0264(13) 0.0190(12) 0.0293(15) -0.0052(10) 0.0096(11) 0.0002(10)
C34 0.0305(15) 0.0417(16) 0.0269(15) 0.0134(13) 0.0055(11) 0.0091(12)
C42 0.0434(18) 0.0366(15) 0.0356(17) -0.0119(13) -0.0044(13) 0.0220(14)
C18 0.0326(14) 0.0192(11) 0.0215(13) 0.0017(10) 0.0025(11) 0.0090(10)
C11 0.0266(13) 0.0213(12) 0.0259(14) 0.0017(10) 0.0018(11) 0.0009(10)
C17 0.0382(16) 0.0290(13) 0.0250(15) 0.0031(11) 0.0008(12) 0.0133(12)
C3 0.0325(14) 0.0251(13) 0.0241(14) 0.0030(11) 0.0043(11) 0.0097(11)
C49 0.0398(17) 0.0374(15) 0.0248(15) 0.0006(12) -0.0049(12) 0.0076(13)
C61 0.0336(16) 0.0249(14) 0.0453(19) 0.0011(13) 0.0030(13) 0.0071(12)
C33 0.0367(16) 0.0341(15) 0.0463(19) 0.0185(14) 0.0065(14) 0.0139(13)
C51 0.0485(18) 0.0272(14) 0.0343(17) 0.0009(12) 0.0148(14) 0.0053(13)
C27 0.0282(15) 0.0447(17) 0.0451(19) 0.0128(14) 0.0138(13) 0.0181(13)
C9 0.0463(18) 0.0266(14) 0.0452(19) 0.0024(13) 0.0107(15) 0.0110(13)
C32 0.0389(16) 0.0278(14) 0.0430(18) 0.0064(13) 0.0068(13) 0.0161(12)
C55 0.0256(14) 0.0325(14) 0.0406(18) -0.0032(13) 0.0079(12) 0.0066(12)
C21 0.059(2) 0.0354(15) 0.0274(16) -0.0019(13) 0.0043(14) 0.0243(15)
C57 0.0382(16) 0.0224(13) 0.0347(16) 0.0046(12) 0.0021(12) 0.0037(11)
C20 0.0405(17) 0.0342(15) 0.0356(17) 0.0037(13) 0.0094(13) 0.0187(13)
C10 0.0240(13) 0.0288(13) 0.0253(14) 0.0034(11) 0.0006(10) 0.0053(10)
C36 0.0314(14) 0.0250(13) 0.0210(14) -0.0042(10) 0.0026(11) 0.0018(11)
C5 0.0372(17) 0.0391(16) 0.0365(17) 0.0006(13) 0.0076(13) 0.0171(13)
C28 0.0352(16) 0.0327(15) 0.0441(18) 0.0039(13) 0.0102(13) 0.0161(12)
C46 0.0395(17) 0.0401(16) 0.0387(18) 0.0138(14) 0.0104(14) 0.0205(13)
C15 0.063(2) 0.0329(16) 0.043(2) 0.0179(14) 0.0000(16) 0.0129(15)
C58 0.0459(19) 0.0306(15) 0.052(2) 0.0138(14) 0.0037(15) 0.0125(14)
C26 0.0226(14) 0.0366(15) 0.060(2) 0.0146(15) 0.0104(14) 0.0062(12)
C22 0.057(2) 0.0332(15) 0.0261(16) -0.0117(13) -0.0070(14) 0.0128(14)
C66 0.056(2) 0.0434(18) 0.0380(19) -0.0075(15) -0.0004(15) 0.0252(16)
C8 0.084(3) 0.0214(14) 0.059(2) 0.0089(15) 0.033(2) 0.0195(16)
C25 0.0278(14) 0.0267(13) 0.0465(18) 0.0063(13) 0.0084(13) 0.0081(11)
C67 0.0412(18) 0.060(2) 0.0312(18) -0.0063(15) 0.0064(14) 0.0121(16)
C54 0.0305(16) 0.0399(16) 0.058(2) -0.0124(16) 0.0105(15) 0.0119(13)
C47 0.0306(16) 0.058(2) 0.0448(19) 0.0243(16) 0.0040(14) 0.0189(14)
C40 0.0432(18) 0.060(2) 0.0320(17) 0.0033(15) 0.0164(14) 0.0204(16)
C48 0.0405(18) 0.058(2) 0.0278(17) 0.0082(15) -0.0064(13) 0.0083(15)
C65 0.057(2) 0.0384(17) 0.0365(18) -0.0010(14) 0.0045(16) 0.0111(15)
C41 0.0423(18) 0.065(2) 0.0297(17) -0.0106(15) 0.0071(14) 0.0288(17)
C23 0.0364(16) 0.0299(14) 0.0301(16) -0.0003(12) -0.0038(12) 0.0090(12)
C14 0.054(2) 0.0445(18) 0.0406(19) 0.0191(15) 0.0133(16) 0.0112(15)
C53 0.048(2) 0.0465(19) 0.057(2) -0.0148(17) 0.0304(18) 0.0027(16)
C60 0.0404(18) 0.0189(13) 0.073(3) -0.0037(15) 0.0048(17) 0.0019(12)
C62 0.072(3) 0.0441(19) 0.038(2) 0.0093(16) 0.0172(18) 0.0052(17)
C16 0.0520(19) 0.0298(14) 0.0381(18) 0.0040(13) -0.0037(14) 0.0186(14)
C64 0.0407(19) 0.064(2) 0.042(2) -0.0031(17) 0.0046(15) 0.0167(17)
C72 0.0447(19) 0.0397(17) 0.046(2) 0.0015(15) 0.0049(15) -0.0008(14)
C52 0.071(3) 0.0407(18) 0.039(2) -0.0008(15) 0.0291(19) 0.0030(17)
C73 0.0457(19) 0.0329(16) 0.053(2) 0.0024(15) -0.0014(16) 0.0043(14)
C6 0.0473(19) 0.066(2) 0.0386(19) 0.0137(17) 0.0144(15) 0.0353(18)
C68 0.0469(19) 0.0282(15) 0.064(2) 0.0039(15) 0.0128(17) 0.0082(14)
C59 0.048(2) 0.0189(13) 0.074(3) 0.0120(15) 0.0107(18) 0.0083(13)
C71 0.0387(19) 0.052(2) 0.061(2) 0.0148(18) 0.0090(17) 0.0090(15)
C7 0.069(3) 0.054(2) 0.050(2) 0.0265(17) 0.0330(19) 0.047(2)
C69 0.064(3) 0.050(2) 0.047(2) 0.0097(17) 0.0160(19) 0.0063(18)
C63 0.074(3) 0.058(2) 0.046(2) 0.0133(18) 0.0111(19) 0.036(2)
C70 0.049(2) 0.067(2) 0.054(2) 0.029(2) 0.0030(18) 0.0078(18)

loop_
_atom_type_symbol
_atom_type_description
_atom_type_scat_dispersion_real
_atom_type_scat_dispersion_imag
_atom_type_scat_source
C C 0.0181 0.0091 'International Tables Vol C Tables 4.2.6.8 and 6.1.1.4'
H H 0.0000 0.0000 'International Tables Vol C Tables 4.2.6.8 and 6.1.1.4'
F F 0.0727 0.0534 'International Tables Vol C Tables 4.2.6.8 and 6.1.1.4'
P P 0.2955 0.4335 'International Tables Vol C Tables 4.2.6.8 and 6.1.1.4'
Ru Ru 0.0552 3.2960 'International Tables Vol C Tables 4.2.6.8 and 6.1.1.4'

loop_
_geom_angle_atom_site_label_1
_geom_angle_atom_site_label_2
_geom_angle_atom_site_label_3
_geom_angle
P5 Ru1 P2 99.49(2)
P5 Ru1 P3 175.31(2)
P4 Ru1 P2 171.79(2)
P4 Ru1 P5 82.79(2)
P4 Ru1 P3 94.58(2)
P3 Ru1 P2 83.65(2)
C1 Ru1 P2 90.78(7)
C1 Ru1 P5 88.01(6)
C1 Ru1 P4 97.19(7)
C1 Ru1 P3 88.47(6)
C2 Ru1 P2 84.33(8)
C2 Ru1 P5 90.32(7)
C2 Ru1 P4 87.78(8)
C2 Ru1 P3 93.46(7)
C2 Ru1 C1 174.51(10)
C12 P2 Ru1 123.50(9)
C18 P2 Ru1 121.69(9)
C18 P2 C12 99.70(12)
C18 P2 C10 103.01(13)
C10 P2 Ru1 104.26(9)
C10 P2 C12 101.33(12)
C56 P5 Ru1 120.53(9)
C37 P5 Ru1 105.06(9)
C37 P5 C56 102.20(13)
C37 P5 C50 102.37(13)
C50 P5 Ru1 122.18(8)
C50 P5 C56 101.47(12)
C44 P4 Ru1 123.38(9)
C44 P4 C36 99.51(13)
C38 P4 Ru1 119.69(9)
C38 P4 C44 101.37(12)
C38 P4 C36 102.06(12)
C36 P4 Ru1 107.22(9)
C30 P3 Ru1 121.13(8)
C30 P3 C24 99.91(11)
C30 P3 C11 102.39(12)
C24 P3 Ru1 124.04(9)
C11 P3 Ru1 105.86(8)
C11 P3 C24 99.71(13)
P1 C1 Ru1 177.78(15)
C61 C56 P5 122.6(2)
C61 C56 C57 118.7(2)
C57 C56 P5 118.6(2)
C45 C44 P4 120.6(2)
C45 C44 C49 118.9(3)
C49 C44 P4 120.5(2)
C35 C30 P3 120.82(19)
C35 C30 C31 118.4(2)
C31 C30 P3 120.8(2)
C13 C12 P2 121.0(2)
C17 C12 P2 120.2(2)
C17 C12 C13 118.8(2)
C3 C2 Ru1 178.4(2)
C30 C35 H35 119.7
C34 C35 C30 120.6(2)
C34 C35 H35 119.7
C9 C4 C3 121.2(3)
C9 C4 C5 117.9(3)
C5 C4 C3 120.9(3)
C44 C45 H45 119.7
C44 C45 C46 120.6(3)
C46 C45 H45 119.7
C12 C13 H13 119.8
C14 C13 C12 120.3(3)
C14 C13 H13 119.8
C18 C19 H19 119.3
C18 C19 C20 121.5(3)
C20 C19 H19 119.3
C38 C39 H39 119.9
C40 C39 H39 119.9
C40 C39 C38 120.2(3)
C29 C24 P3 122.1(2)
C29 C24 C25 118.8(2)
C25 C24 P3 119.1(2)
C39 C38 P4 120.5(2)
C39 C38 C43 119.0(3)
C43 C38 P4 120.4(2)
P5 C37 H37A 110.5
P5 C37 H37B 110.5
H37A C37 H37B 108.7
C36 C37 P5 106.34(19)
C36 C37 H37A 110.5
C36 C37 H37B 110.5
C24 C29 H29 119.9
C24 C29 C28 120.2(3)
C28 C29 H29 119.9
C38 C43 H43 120.0
C42 C43 C38 120.1(3)
C42 C43 H43 120.0
C30 C31 H31 119.8
C32 C31 C30 120.4(3)
C32 C31 H31 119.8
C51 C50 P5 121.3(2)
C51 C50 C55 118.9(3)
C55 C50 P5 119.7(2)
C35 C34 H34 119.8
C33 C34 C35 120.5(3)
C33 C34 H34 119.8
C43 C42 H42 119.8
C41 C42 C43 120.4(3)
C41 C42 H42 119.8
C19 C18 P2 119.1(2)
C19 C18 C23 118.1(2)
C23 C18 P2 122.6(2)
P3 C11 H11A 110.4
P3 C11 H11B 110.4
H11A C11 H11B 108.6
C10 C11 P3 106.45(18)
C10 C11 H11A 110.4
C10 C11 H11B 110.4
C12 C17 H17 119.7
C12 C17 C16 120.6(3)
C16 C17 H17 119.7
C2 C3 C4 177.6(3)
C44 C49 H49 119.7
C48 C49 C44 120.6(3)
C48 C49 H49 119.7
C56 C61 H61 119.9
C56 C61 C60 120.2(3)
C60 C61 H61 119.9
C34 C33 H33 120.3
C32 C33 C34 119.3(3)
C32 C33 H33 120.3
C50 C51 H51 119.8
C50 C51 C52 120.3(3)
C52 C51 H51 119.8
C28 C27 H27 120.2
C28 C27 C26 119.6(3)
C26 C27 H27 120.2
C4 C9 H9 119.8
C8 C9 C4 120.3(3)
C8 C9 H9 119.8
C31 C32 H32 119.6
C33 C32 C31 120.8(3)
C33 C32 H32 119.6
C50 C55 H55 119.9
C54 C55 C50 120.2(3)
C54 C55 H55 119.9
C20 C21 H21 120.2
C22 C21 H21 120.2
C22 C21 C20 119.5(3)
C56 C57 H57 119.7
C58 C57 C56 120.5(3)
C58 C57 H57 119.7
C19 C20 H20 120.1
C21 C20 C19 119.8(3)
C21 C20 H20 120.1
P2 C10 H10A 110.3
P2 C10 H10B 110.3
C11 C10 P2 107.15(18)
C11 C10 H10A 110.3
C11 C10 H10B 110.3
H10A C10 H10B 108.5
P4 C36 H36A 110.4
P4 C36 H36B 110.4
C37 C36 P4 106.79(18)
C37 C36 H36A 110.4
C37 C36 H36B 110.4
H36A C36 H36B 108.6
C4 C5 H5 119.1
C6 C5 C4 121.9(3)
C6 C5 H5 119.1
C29 C28 H28 119.7
C27 C28 C29 120.7(3)
C27 C28 H28 119.7
C45 C46 H46 120.0
C47 C46 C45 120.0(3)
C47 C46 H46 120.0
C14 C15 H15 120.1
C16 C15 H15 120.1
C16 C15 C14 119.7(3)
C57 C58 H58 119.8
C59 C58 C57 120.4(3)
C59 C58 H58 119.8
C27 C26 H26 119.8
C27 C26 C25 120.4(3)
C25 C26 H26 119.8
C21 C22 H22 119.7
C21 C22 C23 120.5(3)
C23 C22 H22 119.7
C67 C66 H66 119.3
C65 C66 H66 119.3
C65 C66 C67 121.3(3)
C9 C8 H8 120.5
C7 C8 C9 118.9(3)
C7 C8 H8 120.5
C24 C25 H25 119.9
C26 C25 C24 120.3(3)
C26 C25 H25 119.9
C66 C67 H67 120.3
C62 C67 C66 119.3(4)
C62 C67 H67 120.3
C55 C54 H54 119.7
C53 C54 C55 120.6(3)
C53 C54 H54 119.7
C46 C47 H47 119.9
C46 C47 C48 120.1(3)
C48 C47 H47 119.9
C39 C40 H40 119.8
C41 C40 C39 120.5(3)
C41 C40 H40 119.8
C49 C48 C47 119.6(3)
C49 C48 H48 120.2
C47 C48 H48 120.2
C66 C65 H65 120.1
C66 C65 C64 119.7(3)
C64 C65 H65 120.1
C42 C41 C40 119.8(3)
C42 C41 H41 120.1
C40 C41 H41 120.1
C18 C23 H23 119.7
C22 C23 C18 120.5(3)
C22 C23 H23 119.7
C13 C14 C15 120.0(3)
C13 C14 H14 120.0
C15 C14 H14 120.0
C54 C53 H53 120.2
C54 C53 C52 119.5(3)
C52 C53 H53 120.2
C61 C60 H60 119.8
C59 C60 C61 120.4(3)
C59 C60 H60 119.8
C67 C62 H62 119.9
C67 C62 C63 120.1(3)
C63 C62 H62 119.9
C17 C16 H16 119.7
C15 C16 C17 120.5(3)
C15 C16 H16 119.7
C65 C64 H64 120.3
C65 C64 C63 119.4(4)
C63 C64 H64 120.3
C73 C72 H72 119.9
C71 C72 H72 119.9
C71 C72 C73 120.3(4)
C51 C52 H52 119.8
C53 C52 C51 120.5(3)
C53 C52 H52 119.8
C72 C73 H73 119.9
C68 C73 C72 120.2(4)
C68 C73 H73 119.9
C5 C6 H6 121.1
C7 C6 C5 117.7(3)
C7 C6 H6 121.1
C73 C68 H68 120.2
C73 C68 C69 119.5(4)
C69 C68 H68 120.2
C58 C59 H59 120.1
C60 C59 C58 119.7(3)
C60 C59 H59 120.1
C72 C71 H71 120.3
C70 C71 C72 119.5(4)
C70 C71 H71 120.3
F1 C7 C8 118.0(4)
F1 C7 C6 118.8(4)
C6 C7 C8 123.2(3)
C68 C69 H69 120.0
C68 C69 C70 120.0(4)
C70 C69 H69 120.0
C62 C63 C64 120.0(4)
C62 C63 H63 120.0
C64 C63 H63 120.0
C71 C70 C69 120.5(4)
C71 C70 H70 119.8
C69 C70 H70 119.8

loop_
_geom_bond_atom_site_label_1
_geom_bond_atom_site_label_2
_geom_bond_distance
Ru1 P2 2.3816(7)
Ru1 P5 2.3762(6)
Ru1 P4 2.3640(7)
Ru1 P3 2.3811(6)
Ru1 C1 2.118(3)
Ru1 C2 2.054(2)
P2 C12 1.844(3)
P2 C18 1.837(3)
P2 C10 1.840(3)
P5 C56 1.844(2)
P5 C37 1.833(3)
P5 C50 1.833(3)
P4 C44 1.843(3)
P4 C38 1.834(3)
P4 C36 1.845(3)
P3 C30 1.835(3)
P3 C24 1.848(3)
P3 C11 1.848(3)
P1 C1 1.493(3)
F1 C7 1.356(3)
C56 C61 1.388(4)
C56 C57 1.397(4)
C44 C45 1.381(4)
C44 C49 1.395(4)
C30 C35 1.393(4)
C30 C31 1.399(4)
C12 C13 1.403(4)
C12 C17 1.388(4)
C2 C3 1.216(4)
C35 H35 0.9300
C35 C34 1.390(4)
C4 C3 1.427(4)
C4 C9 1.399(4)
C4 C5 1.400(5)
C45 H45 0.9300
C45 C46 1.389(4)
C13 H13 0.9300
C13 C14 1.391(4)
C19 H19 0.9300
C19 C18 1.384(4)
C19 C20 1.389(4)
C39 H39 0.9300
C39 C38 1.396(4)
C39 C40 1.391(4)
C24 C29 1.388(4)
C24 C25 1.401(4)
C38 C43 1.399(4)
C37 H37A 0.9700
C37 H37B 0.9700
C37 C36 1.527(4)
C29 H29 0.9300
C29 C28 1.391(4)
C43 H43 0.9300
C43 C42 1.395(4)
C31 H31 0.9300
C31 C32 1.386(4)
C50 C51 1.384(4)
C50 C55 1.393(4)
C34 H34 0.9300
C34 C33 1.383(4)
C42 H42 0.9300
C42 C41 1.379(5)
C18 C23 1.396(4)
C11 H11A 0.9700
C11 H11B 0.9700
C11 C10 1.528(4)
C17 H17 0.9300
C17 C16 1.392(4)
C49 H49 0.9300
C49 C48 1.380(4)
C61 H61 0.9300
C61 C60 1.396(4)
C33 H33 0.9300
C33 C32 1.380(5)
C51 H51 0.9300
C51 C52 1.394(4)
C27 H27 0.9300
C27 C28 1.375(4)
C27 C26 1.384(4)
C9 H9 0.9300
C9 C8 1.397(5)
C32 H32 0.9300
C55 H55 0.9300
C55 C54 1.392(4)
C21 H21 0.9300
C21 C20 1.385(5)
C21 C22 1.378(5)
C57 H57 0.9300
C57 C58 1.383(4)
C20 H20 0.9300
C10 H10A 0.9700
C10 H10B 0.9700
C36 H36A 0.9700
C36 H36B 0.9700
C5 H5 0.9300
C5 C6 1.390(4)
C28 H28 0.9300
C46 H46 0.9300
C46 C47 1.372(5)
C15 H15 0.9300
C15 C14 1.393(5)
C15 C16 1.377(5)
C58 H58 0.9300
C58 C59 1.380(5)
C26 H26 0.9300
C26 C25 1.385(4)
C22 H22 0.9300
C22 C23 1.391(4)
C66 H66 0.9300
C66 C67 1.380(5)
C66 C65 1.362(5)
C8 H8 0.9300
C8 C7 1.367(6)
C25 H25 0.9300
C67 H67 0.9300
C67 C62 1.364(5)
C54 H54 0.9300
C54 C53 1.373(6)
C47 H47 0.9300
C47 C48 1.393(5)
C40 H40 0.9300
C40 C41 1.384(5)
C48 H48 0.9300
C65 H65 0.9300
C65 C64 1.376(5)
C41 H41 0.9300
C23 H23 0.9300
C14 H14 0.9300
C53 H53 0.9300
C53 C52 1.381(6)
C60 H60 0.9300
C60 C59 1.375(5)
C62 H62 0.9300
C62 C63 1.383(6)
C16 H16 0.9300
C64 H64 0.9300
C64 C63 1.388(6)
C72 H72 0.9300
C72 C73 1.382(5)
C72 C71 1.375(5)
C52 H52 0.9300
C73 H73 0.9300
C73 C68 1.376(5)
C6 H6 0.9300
C6 C7 1.365(6)
C68 H68 0.9300
C68 C69 1.378(6)
C59 H59 0.9300
C71 H71 0.9300
C71 C70 1.373(5)
C69 H69 0.9300
C69 C70 1.381(6)
C63 H63 0.9300
C70 H70 0.9300
